data_2012499
loop_
_publ_author_name
'Boitsov, Stepan'
'Songstad, Jon'
'T\"ornroos, Karl W.'

_publ_section_title
;
 4-(Trifluoromethyl)benzonitrile
;
_journal_issue 2
_journal_name_full 'Acta Crystallographica Section C'
_journal_page_first o66
_journal_page_last o68
_journal_paper_doi 10.1107/S0108270101019540
_journal_volume 58
_journal_year 2002
_chemical_formula_moiety 'C8 H4 F3 N'
_chemical_formula_sum 'C8 H4 F3 N'
_chemical_formula_weight 171.12
_chemical_melting_point 313.0(10)
_chemical_name_common 4-trifluoromethylbenzonitrile
_chemical_name_systematic 4-(trifluoromethyl)benzonitrile
_space_group_IT_number 14
_symmetry_cell_setting monoclinic
_symmetry_space_group_name_Hall '-P 2yn'
_symmetry_space_group_name_H-M 'P 1 21/n 1'
_atom_sites_solution_hydrogens geom
_atom_sites_solution_primary direct
_atom_sites_solution_secondary difmap
_audit_creation_method SHELXL97
_cell_angle_alpha 90
_cell_angle_beta 102.835(3)
_cell_angle_gamma 90
_cell_formula_units_Z 4
_cell_length_a 8.2189(6)
_cell_length_b 6.0621(3)
_cell_length_c 15.0977(10)
_cell_measurement_reflns_used 4972
_cell_measurement_temperature 123(2)
_cell_measurement_theta_max 31.5
_cell_measurement_theta_min 2.6
_cell_volume 733.43(8)
_computing_cell_refinement 'SAINT (Bruker, 1998)'
_computing_data_collection 'SMART (Bruker, 1999)'
_computing_data_reduction SAINT
_computing_molecular_graphics 'SHELXTL/PC (Sheldrick, 1997a)'
_computing_publication_material SHELXTL/PC
_computing_structure_refinement 'SHELXL97 (Sheldrick, 1997b)'
_computing_structure_solution 'SHELXS97 (Sheldrick, 1990)'
_diffrn_ambient_temperature 123(2)
_diffrn_measured_fraction_theta_full .998
_diffrn_measured_fraction_theta_max .998
_diffrn_measurement_device_type 'Bruker SMART 2K CCD'
_diffrn_measurement_method \w
_diffrn_radiation_monochromator graphite
_diffrn_radiation_source 'normal-focus sealed tube'
_diffrn_radiation_type MoK\a
_diffrn_radiation_wavelength .71073
_diffrn_reflns_av_R_equivalents .029
_diffrn_reflns_av_sigmaI/netI .023
_diffrn_reflns_limit_h_max 12
_diffrn_reflns_limit_h_min -12
_diffrn_reflns_limit_k_max 8
_diffrn_reflns_limit_k_min -8
_diffrn_reflns_limit_l_max 22
_diffrn_reflns_limit_l_min -22
_diffrn_reflns_number 12772
_diffrn_reflns_theta_full 31.46
_diffrn_reflns_theta_max 31.5
_diffrn_reflns_theta_min 2.6
_diffrn_standards_decay_% 0
_diffrn_standards_number 105
_exptl_absorpt_coefficient_mu .146
_exptl_absorpt_correction_T_max .988
_exptl_absorpt_correction_T_min .947
_exptl_absorpt_correction_type numerical
_exptl_absorpt_process_details '(SHELXTL/PC; Sheldrick 1997a)'
_exptl_crystal_colour colourless
_exptl_crystal_density_diffrn 1.550
_exptl_crystal_density_meas ?
_exptl_crystal_density_method 'not measured'
_exptl_crystal_description block
_exptl_crystal_F_000 344
_exptl_crystal_size_max .45
_exptl_crystal_size_mid .33
_exptl_crystal_size_min .25
_refine_diff_density_max .30
_refine_diff_density_min -.40
_refine_ls_extinction_method none
_refine_ls_goodness_of_fit_ref 1.08
_refine_ls_hydrogen_treatment constr
_refine_ls_matrix_type full
_refine_ls_number_parameters 109
_refine_ls_number_reflns 2417
_refine_ls_number_restraints 0
_refine_ls_restrained_S_all 1.076
_refine_ls_R_factor_all .053
_refine_ls_R_factor_gt .039
_refine_ls_shift/su_max <0.001
_refine_ls_shift/su_mean .000
_refine_ls_structure_factor_coef Fsqd
_refine_ls_weighting_details 'calc w = 1/[\s^2^(Fo^2^)+(0.0674P)^2^+0.0443P] where P=(Fo^2^+2Fc^2^)/3'
_refine_ls_weighting_scheme calc
_refine_ls_wR_factor_gt .110
_refine_ls_wR_factor_ref .115
_reflns_number_gt 1835
_reflns_number_total 2417
_reflns_threshold_expression I>2\s(I)
_cod_data_source_file gg1086.cif
_cod_data_source_block I
_cod_depositor_comments
;
The following automatic conversions were performed:

'_chemical_melting_point' value '312-314' was changed to '313.0(10)'
- the average value was taken and precision was estimated.

Automatic conversion script
Id: cif_fix_values 1646 2011-03-28 12:23:43Z adriana 

The following automatic conversions were performed:

'_chemical_melting_point' value '312-314' was changed to '313.0(10)'
- the average value was taken and precision was estimated.

Automatic conversion script
Id: cif_fix_values 1715 2011-07-08 13:25:40Z adriana 

The following automatic conversions were performed:

'_exptl_crystal_density_meas' value 'not measured' was changed to '?'
- the value is perceived as not measured.

Automatic conversion script
Id: cif_fix_values 3008 2015-01-20 13:52:24Z robertas 
;
_cod_original_sg_symbol_Hall -P2yn
_cod_original_sg_symbol_H-M 'P 21/n'
_cod_database_code 2012499
_cod_database_fobs_code 2012499

loop_
_symmetry_equiv_pos_as_xyz
'x, y, z'
'-x+1/2, y+1/2, -z+1/2'
'-x, -y, -z'
'x-1/2, -y-1/2, z-1/2'

loop_
_atom_site_label
_atom_site_fract_x
_atom_site_fract_y
_atom_site_fract_z
_atom_site_U_iso_or_equiv
_atom_site_adp_type
_atom_site_calc_flag
_atom_site_refinement_flags
_atom_site_occupancy
_atom_site_disorder_assembly
_atom_site_disorder_group
_atom_site_type_symbol
F1 1.05225(10) .11424(14) .25672(5) .0457(2) Uani d . 1 . . F
F2 .91875(10) .03120(12) .35907(5) .0419(2) Uani d . 1 . . F
F3 .84468(9) .31119(13) .27290(5) .0426(2) Uani d . 1 . . F
N 1.50418(13) .87351(17) .61878(6) .0346(2) Uani d . 1 . . N
C1 1.30643(12) .61636(17) .50577(6) .0225(2) Uani d . 1 . . C
C2 1.25432(13) .67997(17) .41489(7) .0256(2) Uani d . 1 . . C
H2 1.2922 .8148 .3945 .031 Uiso calc R 1 . . H
C3 1.14659(13) .54429(17) .35452(6) .0252(2) Uani d . 1 . . C
H3 1.1096 .5861 .2927 .030 Uiso calc R 1 . . H
C4 1.09343(12) .34637(16) .38561(6) .02092(19) Uani d . 1 . . C
C5 1.14720(13) .28124(17) .47580(7) .0246(2) Uani d . 1 . . C
H5 1.1110 .1448 .4957 .030 Uiso calc R 1 . . H
C6 1.25416(13) .41693(17) .53667(6) .0253(2) Uani d . 1 . . C
H6 1.2912 .3746 .5985 .030 Uiso calc R 1 . . H
C7 1.41723(13) .75943(18) .56882(7) .0266(2) Uani d . 1 . . C
C8 .97776(13) .20115(17) .31900(6) .0253(2) Uani d . 1 . . C

loop_
_atom_site_aniso_label
_atom_site_aniso_U_11
_atom_site_aniso_U_22
_atom_site_aniso_U_33
_atom_site_aniso_U_12
_atom_site_aniso_U_13
_atom_site_aniso_U_23
F1 .0448(4) .0590(5) .0351(4) -.0105(4) .0125(3) -.0244(4)
F2 .0506(4) .0407(4) .0291(3) -.0221(3) -.0025(3) .0041(3)
F3 .0349(4) .0414(4) .0404(4) .0020(3) -.0158(3) -.0002(3)
N .0373(5) .0390(5) .0260(5) -.0081(4) .0040(4) -.0042(4)
C1 .0209(4) .0265(5) .0194(4) -.0005(3) .0032(3) -.0030(3)
C2 .0287(5) .0259(5) .0216(4) -.0034(4) .0042(4) .0025(4)
C3 .0287(5) .0275(5) .0178(4) -.0010(4) .0019(3) .0029(3)
C4 .0201(4) .0251(5) .0167(4) .0003(3) .0022(3) -.0003(3)
C5 .0279(5) .0260(5) .0190(4) -.0033(4) .0032(4) .0032(3)
C6 .0275(5) .0302(5) .0165(4) -.0020(4) .0013(3) .0015(3)
C7 .0267(5) .0305(5) .0225(5) -.0022(4) .0053(4) -.0017(4)
C8 .0272(5) .0272(5) .0199(4) -.0022(4) .0021(4) .0001(4)

loop_
_atom_type_symbol
_atom_type_description
_atom_type_scat_dispersion_real
_atom_type_scat_dispersion_imag
_atom_type_scat_source
C C .0033 .0016 'International Tables Vol C Tables 4.2.6.8 and 6.1.1.4'
H H .0000 .0000 'International Tables Vol C Tables 4.2.6.8 and 6.1.1.4'
N N .0061 .0033 'International Tables Vol C Tables 4.2.6.8 and 6.1.1.4'
F F .0171 .0103 'International Tables Vol C Tables 4.2.6.8 and 6.1.1.4'

loop_
_geom_angle_atom_site_label_1
_geom_angle_atom_site_label_2
_geom_angle_atom_site_label_3
_geom_angle
_geom_angle_publ_flag
C2 C1 C6 121.10(9) yes
C2 C1 C7 119.35(9) yes
C6 C1 C7 119.54(9) yes
C1 C2 C3 119.47(9) yes
C2 C3 C4 119.36(9) yes
C3 C4 C4 121.23(9) yes
C3 C4 C8 118.52(8) yes
C5 C4 C8 120.25(9) yes
C4 C5 C6 119.69(9) yes
C1 C6 C5 119.14(9) yes
N C7 C1 179.59(12) yes
F1 C8 F2 106.41(9) yes
F1 C8 F3 106.23(8) yes
F2 C8 F3 106.41(9) yes
F1 C8 C4 112.33(9) yes
F2 C8 C4 112.74(8) yes
F3 C8 C4 112.22(8) yes
C1 C2 H2 120.3 ?
C3 C2 H2 120.3 ?
C2 C3 H3 120.3 ?
C4 C3 H3 120.3 ?
C4 C5 H5 120.2 ?
C6 C5 H5 120.2 ?
C1 C6 H6 120.4 ?
C5 C6 H6 120.4 ?

loop_
_geom_bond_atom_site_label_1
_geom_bond_atom_site_label_2
_geom_bond_site_symmetry_2
_geom_bond_distance
_geom_bond_publ_flag
C1 C2 . 1.3978(13) yes
C1 C6 . 1.3975(14) yes
C1 C7 . 1.4500(13) yes
C2 C3 . 1.3902(14) yes
C3 C4 . 1.3935(14) yes
C4 C5 . 1.3922(13) yes
C4 C8 . 1.5050(13) yes
C5 C6 . 1.3911(14) yes
C7 N . 1.1482(14) yes
C8 F1 . 1.3388(13) yes
C8 F2 . 1.3390(12) yes
C8 F3 . 1.3370(12) yes
C2 H2 . .9500 ?
C3 H3 . .9500 ?
C5 H5 . .9500 ?
C6 H6 . .9500 ?

loop_
_geom_torsion_atom_site_label_1
_geom_torsion_atom_site_label_2
_geom_torsion_atom_site_label_3
_geom_torsion_atom_site_label_4
_geom_torsion
C6 C1 C2 C3 1.03(15)
C7 C1 C2 C3 -179.28(10)
C1 C2 C3 C4 -.46(15)
C2 C3 C4 C5 -.50(15)
C2 C3 C4 C8 -179.58(9)
C3 C4 C5 C6 .90(15)
C8 C4 C5 C6 179.97(10)
C4 C5 C6 C1 -.34(15)
C2 C1 C6 C5 -.63(15)
C7 C1 C6 C5 179.68(9)
C5 C4 C8 F3 129.20(10)
C3 C4 C8 F3 -51.71(13)
C5 C4 C8 F1 -111.18(11)
C3 C4 C8 F1 67.91(12)
C5 C4 C8 F2 9.05(14)
C3 C4 C8 F2 -171.86(9)

loop_
_cod_related_entry_id
_cod_related_entry_database
_cod_related_entry_code
1 ChemSpider 61310
